data_7015013
loop_
_publ_author_name
'Albrecht, Carolin'
'Bode, Maren'
'P\'erez, Janaina Marinas'
'Daniels, J\"org'
'Schnakenburg, Gregor'
'Streubel, Rainer'

_publ_section_title
;
 First examples of oxaphosphirane pentacarbonylchromium(0) and
 -molybdenum(0) complexes: synthesis, structures and reactions
;
_journal_issue 11
_journal_name_full 'Dalton Transactions'
_journal_page_first 2654
_journal_paper_doi 10.1039/c0dt01509a
_journal_volume 40
_journal_year 2011
_chemical_formula_moiety 'C22 H22 Cl Cr O6 P'
_chemical_formula_sum 'C22 H22 Cl Cr O6 P'
_chemical_formula_weight 500.82
_chemical_name_systematic
;
?
;
_space_group_IT_number 14
_symmetry_cell_setting monoclinic
_symmetry_space_group_name_Hall '-P 2ybc'
_symmetry_space_group_name_H-M 'P 1 21/c 1'
_atom_sites_solution_hydrogens geom
_atom_sites_solution_primary direct
_atom_sites_solution_secondary difmap
_cell_angle_alpha 90.00
_cell_angle_beta 109.103(3)
_cell_angle_gamma 90.00
_cell_formula_units_Z 4
_cell_length_a 17.0457(9)
_cell_length_b 9.8476(4)
_cell_length_c 14.5174(9)
_cell_measurement_reflns_used 4557
_cell_measurement_temperature 123(2)
_cell_measurement_theta_max 29.13
_cell_measurement_theta_min 1.00
_cell_volume 2302.7(2)
_computing_cell_refinement 'HKL Scalepack (Otwinowski & Minor 1997)'
_computing_data_collection 'HKL Denzo and Scalepack (Otwinowski & Minor 1997)'
_computing_data_reduction 'HKL Denzo and Scalepack (Otwinowski & Minor 1997)'
_computing_molecular_graphics 'DIAMOND (Brandenburg, 1999)'
_computing_publication_material 'SHELXL97 (Sheldrick, 1997)'
_computing_structure_refinement 'SHELXL-97 (Sheldrick, 1997)'
_computing_structure_solution 'SHELXS-97 (Sheldrick, 1990)'
_diffrn_ambient_temperature 123(2)
_diffrn_detector_area_resol_mean 9
_diffrn_measured_fraction_theta_full 0.975
_diffrn_measured_fraction_theta_max 0.975
_diffrn_measurement_device '95mm CCD camera on \k-goniostat'
_diffrn_measurement_device_type 'Nonius KappaCCD'
_diffrn_measurement_method 'CCD rotation images, thick slices'
_diffrn_radiation_monochromator 'horizonally mounted graphite crystal'
_diffrn_radiation_type MoK\a
_diffrn_radiation_wavelength 0.71073
_diffrn_reflns_av_R_equivalents 0.0725
_diffrn_reflns_av_sigmaI/netI 0.0922
_diffrn_reflns_limit_h_max 19
_diffrn_reflns_limit_h_min -22
_diffrn_reflns_limit_k_max 13
_diffrn_reflns_limit_k_min -11
_diffrn_reflns_limit_l_max 15
_diffrn_reflns_limit_l_min -19
_diffrn_reflns_number 14725
_diffrn_reflns_theta_full 28.00
_diffrn_reflns_theta_max 28.00
_diffrn_reflns_theta_min 2.53
_exptl_absorpt_coefficient_mu 0.717
_exptl_absorpt_correction_T_max 0.8029
_exptl_absorpt_correction_T_min 0.6728
_exptl_absorpt_correction_type multi-scan
_exptl_crystal_colour colourless
_exptl_crystal_density_diffrn 1.445
_exptl_crystal_density_method 'not measured'
_exptl_crystal_description block
_exptl_crystal_F_000 1032
_exptl_crystal_size_max 0.60
_exptl_crystal_size_mid 0.36
_exptl_crystal_size_min 0.32
_refine_diff_density_max 0.496
_refine_diff_density_min -0.599
_refine_diff_density_rms 0.080
_refine_ls_extinction_method none
_refine_ls_goodness_of_fit_ref 0.942
_refine_ls_hydrogen_treatment constr
_refine_ls_matrix_type full
_refine_ls_number_parameters 285
_refine_ls_number_reflns 5411
_refine_ls_number_restraints 7
_refine_ls_restrained_S_all 0.949
_refine_ls_R_factor_all 0.0735
_refine_ls_R_factor_gt 0.0387
_refine_ls_shift/su_max 0.001
_refine_ls_shift/su_mean 0.000
_refine_ls_structure_factor_coef Fsqd
_refine_ls_weighting_details 'calc w=1/[\s^2^(Fo^2^)+(0.0285P)^2^+0.0000P] where P=(Fo^2^+2Fc^2^)/3'
_refine_ls_weighting_scheme calc
_refine_ls_wR_factor_gt 0.0790
_refine_ls_wR_factor_ref 0.0883
_reflns_number_gt 3603
_reflns_number_total 5411
_reflns_threshold_expression >2sigma(I)
_cod_data_source_file C0DT01509A.TXT
_cod_data_source_block Greg1230b
_cod_depositor_comments
;
The following automatic conversions were performed:
'_symmetry_cell_setting' value 'Monoclinic' changed to 'monoclinic'
according to '/home/saulius/struct/CIF-dictionaries/cif_core.dic'
dictionary named 'cif_core.dic' version 2.4.1 from
2010-06-29.

'_exptl_absorpt_correction_type' value 'Multi-Scan' changed
to 'multi-scan' according to
'/home/saulius/struct/CIF-dictionaries/cif_core.dic' dictionary named
'cif_core.dic' version 2.4.1 from 2010-06-29.

Automatic conversion script
Id: cif_fix_enum 1555 2011-01-17 13:19:09Z saulius 
;
_cod_original_sg_symbol_H-M 'P 21/c'
_cod_database_code 7015013

loop_
_symmetry_equiv_pos_as_xyz
'x, y, z'
'-x, y+1/2, -z+1/2'
'-x, -y, -z'
'x, -y-1/2, z-1/2'

loop_
_atom_site_label
_atom_site_type_symbol
_atom_site_fract_x
_atom_site_fract_y
_atom_site_fract_z
_atom_site_U_iso_or_equiv
_atom_site_adp_type
_atom_site_occupancy
_atom_site_symmetry_multiplicity
_atom_site_calc_flag
_atom_site_refinement_flags
_atom_site_disorder_assembly
_atom_site_disorder_group
Cr Cr 0.39858(2) -0.64620(3) 0.15616(3) 0.01921(11) Uani 1 1 d U . .
Cl Cl 0.18817(3) -0.52291(5) 0.06393(4) 0.02170(13) Uani 1 1 d . . .
P P 0.26179(3) -0.66937(5) 0.15332(4) 0.01723(14) Uani 1 1 d . . .
O1 O 0.15239(9) -0.67945(14) 0.24487(11) 0.0224(4) Uani 1 1 d . . .
O2 O 0.57168(10) -0.56940(17) 0.16211(14) 0.0417(5) Uani 1 1 d . . .
O3 O 0.38199(10) -0.34476(15) 0.19553(13) 0.0346(4) Uani 1 1 d U . .
O4 O 0.46565(10) -0.72542(16) 0.37041(12) 0.0310(4) Uani 1 1 d . . .
O5 O 0.44475(10) -0.93390(15) 0.11857(12) 0.0335(4) Uani 1 1 d U . .
O6 O 0.33063(10) -0.60546(15) -0.06316(12) 0.0315(4) Uani 1 1 d . . .
C1 C 0.23695(13) -0.6444(2) 0.26773(16) 0.0191(5) Uani 1 1 d . . .
H1 H 0.2703 -0.7115 0.3167 0.023 Uiso 1 1 calc R . .
C2 C 0.12799(13) -0.7967(2) 0.17849(16) 0.0194(5) Uani 1 1 d . . .
C3 C 0.19357(13) -0.8235(2) 0.12544(16) 0.0197(5) Uani 1 1 d . . .
C4 C 0.25277(13) -0.5057(2) 0.31400(16) 0.0191(5) Uani 1 1 d . . .
C5 C 0.32413(14) -0.4813(2) 0.39161(17) 0.0273(5) Uani 1 1 d . . .
H5 H 0.3629 -0.5528 0.4158 0.033 Uiso 1 1 calc R . .
C6 C 0.33995(16) -0.3548(2) 0.43443(19) 0.0361(6) Uani 1 1 d . . .
H6 H 0.3893 -0.3394 0.4877 0.043 Uiso 1 1 calc R . .
C7 C 0.28378(16) -0.2505(2) 0.3995(2) 0.0353(6) Uani 1 1 d . . .
H7 H 0.2948 -0.1628 0.4282 0.042 Uiso 1 1 calc R . .
C8 C 0.21181(15) -0.2738(2) 0.32317(18) 0.0312(6) Uani 1 1 d . . .
H8 H 0.1729 -0.2023 0.2998 0.037 Uiso 1 1 calc R . .
C9 C 0.19587(14) -0.4010(2) 0.28015(17) 0.0226(5) Uani 1 1 d . . .
H9 H 0.1461 -0.4166 0.2276 0.027 Uiso 1 1 calc R . .
C10 C 0.05140(13) -0.7557(2) 0.09702(17) 0.0220(5) Uani 1 1 d . . .
C11 C 0.05929(13) -0.7730(2) 0.00993(17) 0.0234(5) Uani 1 1 d . . .
C12 C 0.14172(14) -0.8368(2) 0.01588(16) 0.0226(5) Uani 1 1 d . . .
H12 H 0.1684 -0.7819 -0.0238 0.027 Uiso 1 1 calc R . .
C13 C 0.11415(14) -0.9141(2) 0.23978(17) 0.0260(5) Uani 1 1 d . . .
H13A H 0.1657 -0.9327 0.2931 0.039 Uiso 1 1 calc R . .
H13B H 0.0975 -0.9951 0.1989 0.039 Uiso 1 1 calc R . .
H13C H 0.0703 -0.8899 0.2668 0.039 Uiso 1 1 calc R . .
C14 C -0.02120(14) -0.6981(2) 0.12111(18) 0.0320(6) Uani 1 1 d . . .
H14A H -0.0649 -0.6720 0.0608 0.048 Uiso 1 1 calc R . .
H14B H -0.0033 -0.6181 0.1628 0.048 Uiso 1 1 calc R . .
H14C H -0.0428 -0.7667 0.1554 0.048 Uiso 1 1 calc R . .
C15 C -0.00307(15) -0.7366(3) -0.08673(17) 0.0353(6) Uani 1 1 d . . .
H15A H -0.0588 -0.7356 -0.0810 0.053 Uiso 1 1 calc R . .
H15B H -0.0010 -0.8040 -0.1356 0.053 Uiso 1 1 calc R . .
H15C H 0.0099 -0.6466 -0.1067 0.053 Uiso 1 1 calc R . .
C16 C 0.12856(15) -0.9823(2) -0.02325(19) 0.0331(6) Uani 1 1 d . . .
H16A H 0.1005 -1.0353 0.0139 0.050 Uiso 1 1 calc R . .
H16B H 0.1824 -1.0236 -0.0165 0.050 Uiso 1 1 calc R . .
H16C H 0.0943 -0.9810 -0.0922 0.050 Uiso 1 1 calc R . .
C17 C 0.25267(13) -0.9441(2) 0.16655(17) 0.0250(5) Uani 1 1 d . . .
H17A H 0.2200 -1.0266 0.1646 0.037 Uiso 1 1 calc R . .
H17B H 0.2865 -0.9248 0.2341 0.037 Uiso 1 1 calc R . .
H17C H 0.2889 -0.9575 0.1270 0.037 Uiso 1 1 calc R . .
C18 C 0.50673(14) -0.6005(2) 0.15989(18) 0.0265(5) Uani 1 1 d U . .
C19 C 0.38606(13) -0.4582(2) 0.18132(17) 0.0231(5) Uani 1 1 d U . .
C20 C 0.43906(13) -0.6917(2) 0.29044(17) 0.0221(5) Uani 1 1 d U . .
C21 C 0.42334(13) -0.8273(2) 0.13212(16) 0.0231(5) Uani 1 1 d U . .
C22 C 0.35652(14) -0.6187(2) 0.01994(18) 0.0215(5) Uani 1 1 d U . .

loop_
_atom_site_aniso_label
_atom_site_aniso_U_11
_atom_site_aniso_U_22
_atom_site_aniso_U_33
_atom_site_aniso_U_23
_atom_site_aniso_U_13
_atom_site_aniso_U_12
Cr 0.0144(2) 0.01750(18) 0.0251(2) -0.00085(15) 0.00558(16) -0.00115(14)
Cl 0.0172(3) 0.0202(3) 0.0255(3) 0.0043(2) 0.0041(2) 0.0025(2)
P 0.0140(3) 0.0161(3) 0.0205(3) 0.0004(2) 0.0042(3) -0.0003(2)
O1 0.0198(9) 0.0216(8) 0.0278(9) -0.0067(7) 0.0103(7) -0.0056(6)
O2 0.0232(10) 0.0407(10) 0.0657(14) -0.0026(9) 0.0209(10) -0.0070(8)
O3 0.0323(10) 0.0217(8) 0.0503(12) -0.0056(8) 0.0143(9) -0.0044(7)
O4 0.0262(10) 0.0323(9) 0.0303(10) 0.0018(8) 0.0035(8) 0.0014(7)
O5 0.0313(10) 0.0253(8) 0.0400(11) -0.0037(8) 0.0063(9) 0.0062(7)
O6 0.0401(11) 0.0276(9) 0.0278(10) 0.0004(8) 0.0125(9) 0.0006(7)
C1 0.0159(12) 0.0196(11) 0.0198(12) 0.0003(9) 0.0030(10) 0.0011(9)
C2 0.0199(12) 0.0174(10) 0.0215(12) -0.0037(9) 0.0076(10) -0.0055(9)
C3 0.0148(11) 0.0182(11) 0.0264(13) -0.0035(10) 0.0071(10) -0.0035(8)
C4 0.0192(12) 0.0169(10) 0.0223(12) -0.0003(9) 0.0083(10) -0.0025(9)
C5 0.0237(13) 0.0264(12) 0.0298(14) -0.0027(11) 0.0062(11) 0.0025(10)
C6 0.0268(14) 0.0374(14) 0.0399(16) -0.0166(12) 0.0054(13) -0.0086(11)
C7 0.0410(16) 0.0205(12) 0.0500(17) -0.0111(12) 0.0224(14) -0.0095(11)
C8 0.0387(16) 0.0181(11) 0.0440(16) 0.0025(11) 0.0232(14) 0.0035(10)
C9 0.0209(12) 0.0218(11) 0.0263(13) 0.0002(10) 0.0095(11) 0.0006(9)
C10 0.0154(12) 0.0187(11) 0.0307(14) 0.0029(10) 0.0058(11) -0.0011(9)
C11 0.0168(12) 0.0245(12) 0.0267(13) 0.0017(10) 0.0043(11) -0.0046(9)
C12 0.0201(12) 0.0248(12) 0.0231(13) -0.0039(10) 0.0077(10) -0.0083(9)
C13 0.0265(13) 0.0222(12) 0.0316(14) 0.0012(11) 0.0125(11) -0.0025(10)
C14 0.0204(13) 0.0335(13) 0.0415(16) -0.0011(12) 0.0093(12) 0.0025(10)
C15 0.0269(14) 0.0449(15) 0.0305(15) 0.0020(12) 0.0044(12) -0.0067(12)
C16 0.0310(15) 0.0343(14) 0.0354(15) -0.0120(12) 0.0129(13) -0.0078(11)
C17 0.0217(13) 0.0189(11) 0.0342(14) 0.0003(10) 0.0090(11) 0.0000(9)
C18 0.0193(10) 0.0249(12) 0.0353(15) -0.0021(11) 0.0090(12) -0.0029(9)
C19 0.0175(12) 0.0221(8) 0.0290(13) -0.0014(10) 0.0069(10) -0.0031(9)
C20 0.0138(12) 0.0229(11) 0.0266(9) -0.0044(10) 0.0026(10) 0.0018(9)
C21 0.0176(12) 0.0238(9) 0.0249(13) -0.0029(10) 0.0029(10) -0.0001(9)
C22 0.0210(13) 0.0160(10) 0.0279(9) -0.0014(10) 0.0086(10) 0.0010(9)

loop_
_atom_type_symbol
_atom_type_description
_atom_type_scat_dispersion_real
_atom_type_scat_dispersion_imag
_atom_type_scat_source
C C 0.0033 0.0016 'International Tables Vol C Tables 4.2.6.8 and 6.1.1.4'
H H 0.0000 0.0000 'International Tables Vol C Tables 4.2.6.8 and 6.1.1.4'
Cl Cl 0.1484 0.1585 'International Tables Vol C Tables 4.2.6.8 and 6.1.1.4'
Cr Cr 0.3209 0.6236 'International Tables Vol C Tables 4.2.6.8 and 6.1.1.4'
O O 0.0106 0.0060 'International Tables Vol C Tables 4.2.6.8 and 6.1.1.4'
P P 0.1023 0.0942 'International Tables Vol C Tables 4.2.6.8 and 6.1.1.4'

loop_
_geom_angle_atom_site_label_1
_geom_angle_atom_site_label_2
_geom_angle_atom_site_label_3
_geom_angle
_geom_angle_site_symmetry_1
_geom_angle_site_symmetry_3
_geom_angle_publ_flag
C18 Cr C22 91.63(10) . . ?
C18 Cr C21 87.43(10) . . ?
C22 Cr C21 88.47(9) . . ?
C18 Cr C20 90.20(10) . . ?
C22 Cr C20 174.56(9) . . ?
C21 Cr C20 86.49(9) . . ?
C18 Cr C19 86.12(9) . . ?
C22 Cr C19 91.90(9) . . ?
C21 Cr C19 173.54(9) . . ?
C20 Cr C19 93.34(9) . . ?
C18 Cr P 171.75(7) . . ?
C22 Cr P 87.76(7) . . ?
C21 Cr P 100.77(7) . . ?
C20 Cr P 91.17(7) . . ?
C19 Cr P 85.68(7) . . ?
C1 P C3 89.62(9) . . ?
C1 P Cl 101.51(7) . . ?
C3 P Cl 102.89(7) . . ?
C1 P Cr 119.37(7) . . ?
C3 P Cr 129.04(7) . . ?
Cl P Cr 109.95(3) . . ?
C1 O1 C2 113.14(15) . . ?
O1 C1 C4 110.25(17) . . ?
O1 C1 P 105.73(14) . . ?
C4 C1 P 117.26(15) . . ?
O1 C1 H1 107.7 . . ?
C4 C1 H1 107.7 . . ?
P C1 H1 107.7 . . ?
O1 C2 C10 106.92(17) . . ?
O1 C2 C13 106.08(17) . . ?
C10 C2 C13 113.76(18) . . ?
O1 C2 C3 110.96(16) . . ?
C10 C2 C3 103.49(17) . . ?
C13 C2 C3 115.42(17) . . ?
C17 C3 C12 114.31(17) . . ?
C17 C3 C2 114.68(18) . . ?
C12 C3 C2 104.96(17) . . ?
C17 C3 P 105.02(14) . . ?
C12 C3 P 113.24(14) . . ?
C2 C3 P 104.39(13) . . ?
C5 C4 C9 119.02(19) . . ?
C5 C4 C1 120.15(19) . . ?
C9 C4 C1 120.82(19) . . ?
C6 C5 C4 121.0(2) . . ?
C6 C5 H5 119.5 . . ?
C4 C5 H5 119.5 . . ?
C5 C6 C7 119.8(2) . . ?
C5 C6 H6 120.1 . . ?
C7 C6 H6 120.1 . . ?
C8 C7 C6 119.9(2) . . ?
C8 C7 H7 120.0 . . ?
C6 C7 H7 120.0 . . ?
C7 C8 C9 120.3(2) . . ?
C7 C8 H8 119.8 . . ?
C9 C8 H8 119.8 . . ?
C8 C9 C4 120.0(2) . . ?
C8 C9 H9 120.0 . . ?
C4 C9 H9 120.0 . . ?
C11 C10 C2 112.5(2) . . ?
C11 C10 C14 128.2(2) . . ?
C2 C10 C14 119.2(2) . . ?
C10 C11 C15 126.8(2) . . ?
C10 C11 C12 112.4(2) . . ?
C15 C11 C12 120.8(2) . . ?
C11 C12 C16 110.25(18) . . ?
C11 C12 C3 103.30(18) . . ?
C16 C12 C3 115.11(19) . . ?
C11 C12 H12 109.3 . . ?
C16 C12 H12 109.3 . . ?
C3 C12 H12 109.3 . . ?
C2 C13 H13A 109.5 . . ?
C2 C13 H13B 109.5 . . ?
H13A C13 H13B 109.5 . . ?
C2 C13 H13C 109.5 . . ?
H13A C13 H13C 109.5 . . ?
H13B C13 H13C 109.5 . . ?
C10 C14 H14A 109.5 . . ?
C10 C14 H14B 109.5 . . ?
H14A C14 H14B 109.5 . . ?
C10 C14 H14C 109.5 . . ?
H14A C14 H14C 109.5 . . ?
H14B C14 H14C 109.5 . . ?
C11 C15 H15A 109.5 . . ?
C11 C15 H15B 109.5 . . ?
H15A C15 H15B 109.5 . . ?
C11 C15 H15C 109.5 . . ?
H15A C15 H15C 109.5 . . ?
H15B C15 H15C 109.5 . . ?
C12 C16 H16A 109.5 . . ?
C12 C16 H16B 109.5 . . ?
H16A C16 H16B 109.5 . . ?
C12 C16 H16C 109.5 . . ?
H16A C16 H16C 109.5 . . ?
H16B C16 H16C 109.5 . . ?
C3 C17 H17A 109.5 . . ?
C3 C17 H17B 109.5 . . ?
H17A C17 H17B 109.5 . . ?
C3 C17 H17C 109.5 . . ?
H17A C17 H17C 109.5 . . ?
H17B C17 H17C 109.5 . . ?
O2 C18 Cr 178.2(2) . . ?
O3 C19 Cr 176.8(2) . . ?
O4 C20 Cr 176.21(19) . . ?
O5 C21 Cr 174.5(2) . . ?
O6 C22 Cr 178.24(19) . . ?

loop_
_geom_bond_atom_site_label_1
_geom_bond_atom_site_label_2
_geom_bond_distance
_geom_bond_site_symmetry_2
_geom_bond_publ_flag
Cr C18 1.881(2) . ?
Cr C22 1.890(2) . ?
Cr C21 1.891(2) . ?
Cr C20 1.897(2) . ?
Cr C19 1.913(2) . ?
Cr P 2.3296(7) . ?
Cl P 2.0672(7) . ?
P C1 1.860(2) . ?
P C3 1.874(2) . ?
O1 C1 1.412(2) . ?
O1 C2 1.474(2) . ?
O2 C18 1.139(3) . ?
O3 C19 1.142(2) . ?
O4 C20 1.148(3) . ?
O5 C21 1.149(2) . ?
O6 C22 1.148(3) . ?
C1 C4 1.507(3) . ?
C1 H1 1.0000 . ?
C2 C10 1.502(3) . ?
C2 C13 1.523(3) . ?
C2 C3 1.573(3) . ?
C3 C17 1.546(3) . ?
C3 C12 1.552(3) . ?
C4 C5 1.382(3) . ?
C4 C9 1.391(3) . ?
C5 C6 1.379(3) . ?
C5 H5 0.9500 . ?
C6 C7 1.382(3) . ?
C6 H6 0.9500 . ?
C7 C8 1.377(3) . ?
C7 H7 0.9500 . ?
C8 C9 1.386(3) . ?
C8 H8 0.9500 . ?
C9 H9 0.9500 . ?
C10 C11 1.325(3) . ?
C10 C14 1.503(3) . ?
C11 C15 1.500(3) . ?
C11 C12 1.515(3) . ?
C12 C16 1.531(3) . ?
C12 H12 1.0000 . ?
C13 H13A 0.9800 . ?
C13 H13B 0.9800 . ?
C13 H13C 0.9800 . ?
C14 H14A 0.9800 . ?
C14 H14B 0.9800 . ?
C14 H14C 0.9800 . ?
C15 H15A 0.9800 . ?
C15 H15B 0.9800 . ?
C15 H15C 0.9800 . ?
C16 H16A 0.9800 . ?
C16 H16B 0.9800 . ?
C16 H16C 0.9800 . ?
C17 H17A 0.9800 . ?
C17 H17B 0.9800 . ?
C17 H17C 0.9800 . ?
